data_1520191
loop_
_publ_author_name
'Callear, Samantha K.'
'Hursthouse, Michael B.'

_publ_section_title
;
 1,2-Dimethylimidazolium DL-tartrate
;
_journal_name_full 'Crystal Structure Report Archive'
_journal_page_first 460
_journal_year 2008
_chemical_formula_sum 'C9 H14 N2 O6'
_chemical_formula_weight 246.22
_chemical_name_systematic
;
DL-tartaric acid & 1,2-dimethylimidazole
;
_space_group_IT_number 2
_symmetry_cell_setting triclinic
_symmetry_space_group_name_Hall '-P 1'
_symmetry_space_group_name_H-M 'P -1'
_atom_sites_solution_hydrogens geom
_atom_sites_solution_primary direct
_atom_sites_solution_secondary difmap
_cell_angle_alpha 64.266(2)
_cell_angle_beta 68.172(2)
_cell_angle_gamma 74.175(2)
_cell_formula_units_Z 2
_cell_length_a 7.5275(3)
_cell_length_b 9.4025(4)
_cell_length_c 9.9908(4)
_cell_measurement_reflns_used 2644
_cell_measurement_temperature 120(2)
_cell_measurement_theta_max 27.48
_cell_measurement_theta_min 2.91
_cell_volume 586.06(4)
_computing_cell_refinement 'DENZO (Otwinowski & Minor, 1997) & COLLECT (Hooft, R.W.W., 1998)'
_computing_data_collection 'COLLECT (Hooft, R.W.W., 1998)'
_computing_data_reduction 'DENZO (Otwinowski & Minor, 1997) & COLLECT (Hooft, R.W.W., 1998)'
_computing_structure_refinement 'SHELXL-97 (Sheldrick, 1997)'
_diffrn_ambient_temperature 120(2)
_diffrn_detector_area_resol_mean 9.091
_diffrn_measured_fraction_theta_full 0.997
_diffrn_measured_fraction_theta_max 0.997
_diffrn_measurement_device_type 'Bruker-Nonius 95mm CCD camera on \k-goniostat'
_diffrn_measurement_method '\f & \w scans'
_diffrn_radiation_monochromator '10cm confocal mirrors'
_diffrn_radiation_source 'Bruker-Nonius FR591 rotating anode'
_diffrn_radiation_type MoK\a
_diffrn_radiation_wavelength 0.71073
_diffrn_reflns_av_R_equivalents 0.0660
_diffrn_reflns_av_sigmaI/netI 0.0548
_diffrn_reflns_limit_h_max 9
_diffrn_reflns_limit_h_min -9
_diffrn_reflns_limit_k_max 12
_diffrn_reflns_limit_k_min -12
_diffrn_reflns_limit_l_max 12
_diffrn_reflns_limit_l_min -12
_diffrn_reflns_number 13608
_diffrn_reflns_theta_full 27.48
_diffrn_reflns_theta_max 27.48
_diffrn_reflns_theta_min 2.94
_exptl_absorpt_coefficient_mu 0.118
_exptl_absorpt_correction_T_max 0.9941
_exptl_absorpt_correction_T_min 0.9906
_exptl_absorpt_correction_type multi-scan
_exptl_absorpt_process_details 'SADABS V2.10 (Sheldrick, G.M., 2003)'
_exptl_crystal_colour colourless
_exptl_crystal_density_diffrn 1.395
_exptl_crystal_density_method 'not measured'
_exptl_crystal_description fragment
_exptl_crystal_F_000 260
_exptl_crystal_size_max 0.08
_exptl_crystal_size_mid 0.07
_exptl_crystal_size_min 0.05
_refine_diff_density_max 0.806
_refine_diff_density_min -0.400
_refine_diff_density_rms 0.118
_refine_ls_extinction_method none
_refine_ls_goodness_of_fit_ref 1.146
_refine_ls_hydrogen_treatment constr
_refine_ls_matrix_type full
_refine_ls_number_parameters 159
_refine_ls_number_reflns 2677
_refine_ls_number_restraints 0
_refine_ls_restrained_S_all 1.146
_refine_ls_R_factor_all 0.1240
_refine_ls_R_factor_gt 0.0963
_refine_ls_shift/su_max 0.000
_refine_ls_shift/su_mean 0.000
_refine_ls_structure_factor_coef Fsqd
_refine_ls_weighting_details 'calc w=1/[\s^2^(Fo^2^)+(0.1167P)^2^+1.9878P] where P=(Fo^2^+2Fc^2^)/3'
_refine_ls_weighting_scheme calc
_refine_ls_wR_factor_gt 0.2705
_refine_ls_wR_factor_ref 0.2858
_reflns_number_gt 1921
_reflns_number_total 2677
_reflns_threshold_expression >2sigma(I)
_cod_data_source_file eCrystal-460.cif
_cod_data_source_block 06skc0027p-1
_cod_depositor_comments
;
Citation :
Callear, Samantha K. and Hursthouse, Michael B. (2008) 
University of Southampton, Crystal Structure Report Archive. 
(doi:10.5258/ecrystals/460)

More at:
http://ecrystals.chem.soton.ac.uk/460/

The following automatic conversions were performed:

'_symmetry_cell_setting' value 'Triclinic' changed to 'triclinic'
according to the built-in table from CIF Core dictionary named
'cif_core.dic' version 2.4.1 from 2010-06-29.

Automatic conversion script
Id: cif_fix_values 3392 2015-05-12 13:50:21Z andrius 
;
_cod_original_sg_symbol_H-M P-1
_cod_database_code 1520191

loop_
_symmetry_equiv_pos_as_xyz
'x, y, z'
'-x, -y, -z'

loop_
_atom_site_label
_atom_site_type_symbol
_atom_site_fract_x
_atom_site_fract_y
_atom_site_fract_z
_atom_site_U_iso_or_equiv
_atom_site_adp_type
_atom_site_occupancy
_atom_site_symmetry_multiplicity
_atom_site_calc_flag
_atom_site_refinement_flags
_atom_site_disorder_assembly
_atom_site_disorder_group
C1 C 0.3942(6) 0.1800(4) 0.1117(5) 0.0202(8) Uani 1 1 d . . .
C2 C 0.5627(6) 0.1687(5) 0.1685(5) 0.0195(8) Uani 1 1 d . . .
H2 H 0.6182 0.2715 0.1085 0.023 Uiso 1 1 calc R . .
C3 C 0.7180(6) 0.0360(5) 0.1330(5) 0.0209(8) Uani 1 1 d . . .
H3 H 0.7637 0.0617 0.0183 0.025 Uiso 1 1 calc R . .
C4 C 0.8866(6) 0.0219(5) 0.1883(5) 0.0220(9) Uani 1 1 d . . .
O1A O 0.2350(4) 0.1482(4) 0.2129(4) 0.0263(7) Uani 1 1 d . . .
O1B O 0.4294(4) 0.2183(4) -0.0313(3) 0.0275(7) Uani 1 1 d . . .
O2 O 0.5052(4) 0.1421(4) 0.3282(3) 0.0265(7) Uani 1 1 d . . .
H2OA H 0.3997 0.1048 0.3722 0.040 Uiso 0.50 1 calc PR . .
H2OB H 0.4821 0.0678 0.4189 0.040 Uiso 0.50 1 d PR . .
O3 O 0.6426(4) -0.1096(3) 0.2094(3) 0.0239(7) Uani 1 1 d . . .
H3O H 0.6291 -0.1363 0.1440 0.036 Uiso 1 1 calc R . .
O4A O 0.9659(4) 0.1534(3) 0.1198(4) 0.0259(7) Uani 1 1 d . . .
H4 H 1.0602 0.1399 0.1518 0.039 Uiso 1 1 calc R . .
O4B O 0.9408(5) -0.0988(4) 0.2847(4) 0.0332(8) Uani 1 1 d . . .
C22 C 0.1658(7) -0.4937(5) 0.6248(5) 0.0283(10) Uani 1 1 d . . .
C24 C 0.2976(7) -0.5454(6) 0.4106(6) 0.0344(11) Uani 1 1 d . . .
H24 H 0.3438 -0.6018 0.3425 0.041 Uiso 1 1 calc R . .
C25 C 0.3043(7) -0.3900(6) 0.3707(5) 0.0294(10) Uani 1 1 d . . .
H25 H 0.3567 -0.3161 0.2695 0.035 Uiso 1 1 calc R . .
C26 C 0.1986(7) -0.2048(5) 0.5174(5) 0.0311(10) Uani 1 1 d . . .
H26A H 0.0652 -0.1785 0.5753 0.047 Uiso 1 1 calc R . .
H26B H 0.2297 -0.1223 0.4130 0.047 Uiso 1 1 calc R . .
H26C H 0.2865 -0.2106 0.5719 0.047 Uiso 1 1 calc R . .
C27 C 0.0777(8) -0.5132(6) 0.7890(5) 0.0383(12) Uani 1 1 d . . .
H27A H 0.0303 -0.6170 0.8486 0.058 Uiso 1 1 calc R . .
H27B H -0.0303 -0.4283 0.7980 0.058 Uiso 1 1 calc R . .
H27C H 0.1743 -0.5074 0.8298 0.058 Uiso 1 1 calc R . .
N21 N 0.2200(5) -0.3592(4) 0.5057(4) 0.0241(8) Uani 1 1 d . . .
N23 N 0.2119(6) -0.6070(5) 0.5676(5) 0.0347(10) Uani 1 1 d . . .
H23 H 0.1905 -0.7067 0.6224 0.042 Uiso 1 1 calc R . .

loop_
_atom_site_aniso_label
_atom_site_aniso_U_11
_atom_site_aniso_U_22
_atom_site_aniso_U_33
_atom_site_aniso_U_23
_atom_site_aniso_U_13
_atom_site_aniso_U_12
C1 0.023(2) 0.0146(18) 0.023(2) -0.0054(15) -0.0099(16) -0.0020(15)
C2 0.0196(19) 0.0182(18) 0.025(2) -0.0083(15) -0.0093(16) -0.0037(15)
C3 0.0194(19) 0.0214(19) 0.023(2) -0.0096(16) -0.0059(16) -0.0025(15)
C4 0.0196(19) 0.0192(19) 0.025(2) -0.0105(16) -0.0043(16) 0.0008(15)
O1A 0.0180(14) 0.0273(16) 0.0319(17) -0.0082(13) -0.0083(12) -0.0036(12)
O1B 0.0280(16) 0.0321(17) 0.0233(15) -0.0078(13) -0.0089(12) -0.0079(13)
O2 0.0239(16) 0.0347(17) 0.0253(16) -0.0163(13) -0.0068(13) -0.0024(13)
O3 0.0263(15) 0.0175(14) 0.0293(16) -0.0068(12) -0.0106(13) -0.0046(12)
O4A 0.0224(15) 0.0238(15) 0.0305(16) -0.0036(12) -0.0117(13) -0.0072(12)
O4B 0.0324(17) 0.0226(16) 0.045(2) -0.0023(14) -0.0233(15) -0.0052(13)
C22 0.029(2) 0.021(2) 0.025(2) -0.0025(17) -0.0054(18) -0.0036(17)
C24 0.036(3) 0.029(2) 0.034(2) -0.015(2) -0.007(2) 0.0032(19)
C25 0.027(2) 0.031(2) 0.026(2) -0.0094(18) -0.0056(18) -0.0046(18)
C26 0.041(3) 0.026(2) 0.030(2) -0.0086(19) -0.014(2) -0.0073(19)
C27 0.047(3) 0.030(2) 0.025(2) -0.0017(19) -0.008(2) -0.003(2)
N21 0.0248(18) 0.0214(17) 0.0224(18) -0.0048(14) -0.0062(14) -0.0042(14)
N23 0.035(2) 0.0211(19) 0.037(2) -0.0054(16) -0.0079(18) -0.0010(16)

loop_
_atom_type_symbol
_atom_type_description
_atom_type_scat_dispersion_real
_atom_type_scat_dispersion_imag
_atom_type_scat_source
C C 0.0033 0.0016 'International Tables Vol C Tables 4.2.6.8 and 6.1.1.4'
H H 0.0000 0.0000 'International Tables Vol C Tables 4.2.6.8 and 6.1.1.4'
N N 0.0061 0.0033 'International Tables Vol C Tables 4.2.6.8 and 6.1.1.4'
O O 0.0106 0.0060 'International Tables Vol C Tables 4.2.6.8 and 6.1.1.4'

loop_
_geom_angle_atom_site_label_1
_geom_angle_atom_site_label_2
_geom_angle_atom_site_label_3
_geom_angle
_geom_angle_site_symmetry_1
_geom_angle_site_symmetry_3
O1B C1 O1A 126.3(4) . .
O1B C1 C2 116.6(4) . .
O1A C1 C2 117.1(3) . .
O2 C2 C3 110.9(3) . .
O2 C2 C1 112.7(3) . .
C3 C2 C1 108.3(3) . .
O2 C2 H2 108.3 . .
C3 C2 H2 108.3 . .
C1 C2 H2 108.3 . .
O3 C3 C4 109.2(3) . .
O3 C3 C2 110.0(3) . .
C4 C3 C2 109.5(3) . .
O3 C3 H3 109.4 . .
C4 C3 H3 109.4 . .
C2 C3 H3 109.4 . .
O4B C4 O4A 124.5(4) . .
O4B C4 C3 123.0(4) . .
O4A C4 C3 112.5(3) . .
C2 O2 H2OA 109.5 . .
C2 O2 H2OB 142.2 . .
H2OA O2 H2OB 58.0 . .
C3 O3 H3O 109.5 . .
C4 O4A H4 109.5 . .
N23 C22 N21 107.3(4) . .
N23 C22 C27 126.4(4) . .
N21 C22 C27 126.3(4) . .
C25 C24 N23 107.3(4) . .
C25 C24 H24 126.3 . .
N23 C24 H24 126.3 . .
C24 C25 N21 106.5(4) . .
C24 C25 H25 126.8 . .
N21 C25 H25 126.8 . .
N21 C26 H26A 109.5 . .
N21 C26 H26B 109.5 . .
H26A C26 H26B 109.5 . .
N21 C26 H26C 109.5 . .
H26A C26 H26C 109.5 . .
H26B C26 H26C 109.5 . .
C22 C27 H27A 109.5 . .
C22 C27 H27B 109.5 . .
H27A C27 H27B 109.5 . .
C22 C27 H27C 109.5 . .
H27A C27 H27C 109.5 . .
H27B C27 H27C 109.5 . .
C22 N21 C25 109.2(4) . .
C22 N21 C26 125.5(4) . .
C25 N21 C26 125.3(4) . .
C22 N23 C24 109.7(4) . .
C22 N23 H23 125.1 . .
C24 N23 H23 125.1 . .

loop_
_geom_bond_atom_site_label_1
_geom_bond_atom_site_label_2
_geom_bond_distance
_geom_bond_site_symmetry_2
C1 O1B 1.250(5) .
C1 O1A 1.257(5) .
C1 C2 1.534(6) .
C2 O2 1.412(5) .
C2 C3 1.527(5) .
C2 H2 1.0000 .
C3 O3 1.405(5) .
C3 C4 1.516(6) .
C3 H3 1.0000 .
C4 O4B 1.214(5) .
C4 O4A 1.310(5) .
O2 H2OA 0.8400 .
O2 H2OB 0.8599 .
O3 H3O 0.8400 .
O4A H4 0.8400 .
C22 N23 1.327(6) .
C22 N21 1.340(5) .
C22 C27 1.470(6) .
C24 C25 1.348(7) .
C24 N23 1.369(6) .
C24 H24 0.9500 .
C25 N21 1.382(6) .
C25 H25 0.9500 .
C26 N21 1.467(6) .
C26 H26A 0.9800 .
C26 H26B 0.9800 .
C26 H26C 0.9800 .
C27 H27A 0.9800 .
C27 H27B 0.9800 .
C27 H27C 0.9800 .
N23 H23 0.8800 .

loop_
_geom_hbond_atom_site_label_D
_geom_hbond_atom_site_label_H
_geom_hbond_atom_site_label_A
_geom_hbond_distance_DH
_geom_hbond_distance_HA
_geom_hbond_distance_DA
_geom_hbond_angle_DHA
_geom_hbond_site_symmetry_A
O2 H2OA O1A 0.84 2.20 2.662(4) 114.2 .
O2 H2OB O2 0.86 2.46 3.299(6) 166.5 2_656
O4A H4 O1A 0.84 1.68 2.506(4) 169.4 1_655
N23 H23 O4B 0.88 2.00 2.841(5) 158.9 2_646
N23 H23 O3 0.88 2.29 2.886(5) 124.8 2_646
O3 H3O O1B 0.84 1.83 2.666(4) 169.8 2_655
